data_7060224
loop_
_publ_author_name
'Giorgi, Luca'
'Ambrosi, Gianluca'
'Paderni, Daniele'
'Conti, Luca'
'Amatori, Stefano'
'Romagnoli, Francesca'
'Rossi, Patrizia'
'Formica, Mauro'
'Macedi, Eleonora'
'Giorgi, Claudia'
'Paoli, Paola'
'Fanelli, Mirco'
'Fusi, Vieri'

_publ_section_title
;
 Bis-maltol-polyamine family: structural modifications at strategic
 positions. Synthesis, coordination and antineoplastic activity of two new
 ligands
;
_journal_issue 5
_journal_name_full 'New Journal of Chemistry'
_journal_page_first 2659
_journal_page_last 2669
_journal_paper_doi 10.1039/D0NJ05327A
_journal_volume 45
_journal_year 2021
_chemical_formula_moiety '(C18 H26 O6 N2) 2(H2O) 2(ClO4-))'
_chemical_formula_sum 'C18 H30 Cl2 N2 O16'
_chemical_formula_weight 601.34
_space_group_crystal_system triclinic
_space_group_IT_number 2
_space_group_name_Hall '-P 1'
_space_group_name_H-M_alt 'P -1'
_atom_sites_solution_hydrogens difmap
_audit_creation_method SHELXL-2018/3
_audit_update_record
;
2020-12-19 deposited with the CCDC.	2020-12-30 downloaded from the CCDC.
;
_cell_angle_alpha 104.296(9)
_cell_angle_beta 104.670(8)
_cell_angle_gamma 105.419(8)
_cell_formula_units_Z 1
_cell_length_a 8.0335(7)
_cell_length_b 8.3743(8)
_cell_length_c 10.4076(10)
_cell_measurement_reflns_used 3301
_cell_measurement_temperature 100(2)
_cell_measurement_theta_max 29.1830
_cell_measurement_theta_min 4.7600
_cell_volume 614.77(12)
_computing_cell_refinement 'CrysAlisPro 1.171.38.41r (Rigaku OD, 2015)'
_computing_data_collection 'CrysAlisPro 1.171.38.41r (Rigaku OD, 2015)'
_computing_data_reduction 'CrysAlisPro 1.171.38.41r (Rigaku OD, 2015)'
_computing_molecular_graphics 'Mercury (Macrae, 2008)'
_computing_publication_material 'Parst-97 (Nardelli, 1995)'
_computing_structure_refinement 'SHELXL-2018/3 (Sheldrick, 2018)'
_computing_structure_solution 'SIR-2004 (Burla, 2005)'
_diffrn_ambient_temperature 100(2)
_diffrn_measured_fraction_theta_full 0.995
_diffrn_measured_fraction_theta_max 0.847
_diffrn_measurement_device_type 'Xcalibur, Sapphire3'
_diffrn_radiation_type MoK\a
_diffrn_radiation_wavelength 0.71073
_diffrn_reflns_av_unetI/netI 0.0434
_diffrn_reflns_Laue_measured_fraction_full 0.995
_diffrn_reflns_Laue_measured_fraction_max 0.847
_diffrn_reflns_limit_h_max 9
_diffrn_reflns_limit_h_min -10
_diffrn_reflns_limit_k_max 11
_diffrn_reflns_limit_k_min -11
_diffrn_reflns_limit_l_max 14
_diffrn_reflns_limit_l_min 0
_diffrn_reflns_number 2905
_diffrn_reflns_point_group_measured_fraction_full 0.995
_diffrn_reflns_point_group_measured_fraction_max 0.847
_diffrn_reflns_theta_full 25.242
_diffrn_reflns_theta_max 29.532
_diffrn_reflns_theta_min 4.255
_diffrn_source 'fine-focus sealed X-ray tube'
_exptl_absorpt_coefficient_mu 0.348
_exptl_absorpt_correction_T_max 1.00000
_exptl_absorpt_correction_T_min 0.97714
_exptl_absorpt_correction_type multi-scan
_exptl_absorpt_process_details
;
CrysAlisPro 1.171.38.41r (Rigaku Oxford Diffraction, 2015)
Empirical absorption correction using spherical harmonics,
 implemented in SCALE3 ABSPACK scaling algorithm.
;
_exptl_crystal_colour colourless
_exptl_crystal_density_diffrn 1.624
_exptl_crystal_description prism
_exptl_crystal_F_000 314
_exptl_crystal_size_max 0.28
_exptl_crystal_size_mid 0.22
_exptl_crystal_size_min 0.18
_refine_diff_density_max 0.515
_refine_diff_density_min -0.418
_refine_diff_density_rms 0.087
_refine_ls_extinction_method none
_refine_ls_goodness_of_fit_ref 1.188
_refine_ls_hydrogen_treatment refxyz
_refine_ls_matrix_type full
_refine_ls_number_parameters 218
_refine_ls_number_reflns 2905
_refine_ls_number_restraints 0
_refine_ls_restrained_S_all 1.188
_refine_ls_R_factor_all 0.0606
_refine_ls_R_factor_gt 0.0505
_refine_ls_shift/su_max 0.001
_refine_ls_shift/su_mean 0.000
_refine_ls_structure_factor_coef Fsqd
_refine_ls_weighting_details 'w=1/[\s^2^(Fo^2^)+(0.0452P)^2^+0.8705P] where P=(Fo^2^+2Fc^2^)/3'
_refine_ls_weighting_scheme calc
_refine_ls_wR_factor_gt 0.1325
_refine_ls_wR_factor_ref 0.1371
_reflns_Friedel_coverage 0.000
_reflns_number_gt 2491
_reflns_number_total 2905
_reflns_threshold_expression 'I > 2\s(I)'
_cod_data_source_file d0nj05327a2.cif
_cod_data_source_block Me-Malten
_cod_depositor_comments 'Adding full bibliography for 7060224.cif.'
_cod_original_cell_volume 614.77(11)
_cod_database_code 7060224
_shelx_shelxl_version_number 2018/3
_shelx_space_group_comment
;
The symmetry employed for this shelxl refinement is uniquely defined
by the following loop, which should always be used as a source of
symmetry information in preference to the above space-group names.
They are only intended as comments.
;

loop_
_space_group_symop_operation_xyz
'x, y, z'
'-x, -y, -z'

loop_
_atom_site_label
_atom_site_type_symbol
_atom_site_fract_x
_atom_site_fract_y
_atom_site_fract_z
_atom_site_U_iso_or_equiv
_atom_site_adp_type
_atom_site_occupancy
_atom_site_site_symmetry_order
_atom_site_calc_flag
_atom_site_refinement_flags_posn
_atom_site_refinement_flags_adp
_atom_site_refinement_flags_occupancy
_atom_site_disorder_assembly
_atom_site_disorder_group
O1 O 0.9249(3) 0.2157(3) 0.5864(2) 0.0141(4) Uani 1 1 d . . . . .
H1O H 1.005(5) 0.192(5) 0.610(4) 0.017 Uiso 1 1 d . U . . .
O2 O 1.2052(3) 0.2268(3) 0.4807(2) 0.0157(4) Uani 1 1 d . . . . .
O3 O 0.7734(3) 0.3452(2) 0.2861(2) 0.0122(4) Uani 1 1 d . . . . .
N1 N 0.4576(3) 0.1368(3) 0.3818(2) 0.0102(5) Uani 1 1 d . . . . .
H1N H 0.376(5) 0.165(4) 0.417(3) 0.012 Uiso 1 1 d . U . . .
C1 C 0.9085(4) 0.3477(3) 0.2314(3) 0.0134(6) Uani 1 1 d . . . . .
C2 C 1.0560(4) 0.3103(4) 0.2932(3) 0.0129(5) Uani 1 1 d . . . . .
H2 H 1.143(5) 0.317(4) 0.258(4) 0.015 Uiso 1 1 d . U . . .
C3 C 1.0733(4) 0.2637(3) 0.4164(3) 0.0119(5) Uani 1 1 d . . . . .
C4 C 0.9222(4) 0.2588(3) 0.4700(3) 0.0108(5) Uani 1 1 d . . . . .
C5 C 0.7805(4) 0.2998(3) 0.4040(3) 0.0101(5) Uani 1 1 d . . . . .
C6 C 0.6201(4) 0.3060(3) 0.4495(3) 0.0110(5) Uani 1 1 d . . . . .
H6A H 0.653(4) 0.338(4) 0.547(4) 0.013 Uiso 1 1 d . U . . .
H6B H 0.577(4) 0.392(4) 0.424(3) 0.013 Uiso 1 1 d . U . . .
C7 C 0.4898(4) -0.0141(4) 0.4232(3) 0.0118(5) Uani 1 1 d . . . . .
H7A H 0.382(5) -0.114(4) 0.366(4) 0.014 Uiso 1 1 d . U . . .
H7B H 0.596(5) -0.025(4) 0.407(3) 0.014 Uiso 1 1 d . U . . .
C15 C 0.3892(4) 0.0863(4) 0.2241(3) 0.0150(6) Uani 1 1 d . . . . .
H15A H 0.382(5) 0.191(5) 0.204(4) 0.022 Uiso 1 1 d . U . . .
H15B H 0.474(5) 0.041(5) 0.194(4) 0.022 Uiso 1 1 d . U . . .
H15C H 0.274(5) 0.004(5) 0.202(4) 0.022 Uiso 1 1 d . U . . .
C16 C 0.8730(5) 0.3927(5) 0.1006(4) 0.0203(6) Uani 1 1 d . . . . .
H16A H 0.950(5) 0.365(5) 0.043(4) 0.030 Uiso 1 1 d . U . . .
H16B H 0.750(6) 0.321(5) 0.034(4) 0.030 Uiso 1 1 d . U . . .
H16C H 0.890(5) 0.502(6) 0.118(4) 0.030 Uiso 1 1 d . U . . .
O1W O 1.5450(3) 0.4433(3) 0.7414(3) 0.0224(5) Uani 1 1 d . . . . .
H1WA H 1.577(6) 0.496(5) 0.835(5) 0.034 Uiso 1 1 d . U . . .
H1WB H 1.452(6) 0.378(6) 0.720(5) 0.034 Uiso 1 1 d . U . . .
Cl1 Cl 1.23754(9) 0.15992(8) 0.88243(7) 0.01202(18) Uani 1 1 d . . . . .
O11 O 1.2163(3) 0.1424(3) 0.7358(2) 0.0187(5) Uani 1 1 d . . . . .
O12 O 1.3679(4) 0.3317(3) 0.9691(3) 0.0306(6) Uani 1 1 d . . . . .
O13 O 1.3052(3) 0.0285(3) 0.9158(2) 0.0213(5) Uani 1 1 d . . . . .
O14 O 1.0649(3) 0.1400(4) 0.9012(3) 0.0321(6) Uani 1 1 d . . . . .

loop_
_atom_site_aniso_label
_atom_site_aniso_U_11
_atom_site_aniso_U_22
_atom_site_aniso_U_33
_atom_site_aniso_U_23
_atom_site_aniso_U_13
_atom_site_aniso_U_12
O1 0.0127(10) 0.0218(10) 0.0136(10) 0.0102(9) 0.0057(8) 0.0099(9)
O2 0.0112(10) 0.0246(11) 0.0159(10) 0.0078(9) 0.0071(8) 0.0100(8)
O3 0.0128(10) 0.0145(9) 0.0139(10) 0.0075(8) 0.0077(8) 0.0065(8)
N1 0.0075(10) 0.0135(11) 0.0119(12) 0.0050(9) 0.0052(9) 0.0048(9)
C1 0.0169(14) 0.0113(12) 0.0162(14) 0.0053(11) 0.0113(12) 0.0056(11)
C2 0.0134(13) 0.0125(12) 0.0150(14) 0.0039(11) 0.0094(12) 0.0041(11)
C3 0.0095(12) 0.0094(12) 0.0149(14) 0.0016(10) 0.0051(11) 0.0021(10)
C4 0.0112(13) 0.0099(12) 0.0118(13) 0.0041(10) 0.0052(11) 0.0029(10)
C5 0.0116(13) 0.0066(11) 0.0124(13) 0.0033(10) 0.0059(11) 0.0017(10)
C6 0.0109(13) 0.0114(12) 0.0133(14) 0.0053(11) 0.0060(11) 0.0049(10)
C7 0.0120(13) 0.0104(12) 0.0148(14) 0.0047(11) 0.0062(11) 0.0046(11)
C15 0.0130(14) 0.0213(15) 0.0101(14) 0.0061(12) 0.0023(11) 0.0061(12)
C16 0.0280(17) 0.0243(16) 0.0215(16) 0.0154(14) 0.0158(15) 0.0152(14)
O1W 0.0227(12) 0.0226(12) 0.0213(12) 0.0060(10) 0.0126(11) 0.0039(10)
Cl1 0.0136(3) 0.0113(3) 0.0110(3) 0.0029(2) 0.0047(3) 0.0044(2)
O11 0.0206(11) 0.0285(12) 0.0121(10) 0.0098(9) 0.0065(9) 0.0128(9)
O12 0.0357(14) 0.0146(11) 0.0269(13) -0.0004(10) 0.0043(11) -0.0006(10)
O13 0.0309(12) 0.0197(11) 0.0181(11) 0.0085(9) 0.0075(10) 0.0154(10)
O14 0.0241(13) 0.0456(15) 0.0412(15) 0.0204(13) 0.0235(12) 0.0180(11)

loop_
_atom_type_symbol
_atom_type_description
_atom_type_scat_dispersion_real
_atom_type_scat_dispersion_imag
_atom_type_scat_source
C C 0.0033 0.0016 'International Tables Vol C Tables 4.2.6.8 and 6.1.1.4'
H H 0.0000 0.0000 'International Tables Vol C Tables 4.2.6.8 and 6.1.1.4'
N N 0.0061 0.0033 'International Tables Vol C Tables 4.2.6.8 and 6.1.1.4'
O O 0.0106 0.0060 'International Tables Vol C Tables 4.2.6.8 and 6.1.1.4'
Cl Cl 0.1484 0.1585 'International Tables Vol C Tables 4.2.6.8 and 6.1.1.4'

loop_
_geom_angle_atom_site_label_1
_geom_angle_atom_site_label_2
_geom_angle_atom_site_label_3
_geom_angle
_geom_angle_site_symmetry_1
_geom_angle_site_symmetry_3
_geom_angle_publ_flag
C4 O1 H1O 110(3) . . ?
C1 O3 C5 120.3(2) . . ?
C7 N1 C15 110.1(2) . . ?
C7 N1 C6 114.3(2) . . ?
C15 N1 C6 111.6(2) . . ?
C7 N1 H1N 108(2) . . ?
C15 N1 H1N 110(2) . . ?
C6 N1 H1N 102(2) . . ?
O3 C1 C2 121.3(2) . . ?
O3 C1 C16 112.4(2) . . ?
C2 C1 C16 126.3(3) . . ?
C1 C2 C3 121.5(2) . . ?
C1 C2 H2 119(2) . . ?
C3 C2 H2 119(2) . . ?
O2 C3 C2 125.9(2) . . ?
O2 C3 C4 118.9(2) . . ?
C2 C3 C4 115.3(2) . . ?
O1 C4 C5 119.9(2) . . ?
O1 C4 C3 120.1(2) . . ?
C5 C4 C3 120.0(2) . . ?
C4 C5 O3 121.6(2) . . ?
C4 C5 C6 125.8(2) . . ?
O3 C5 C6 112.5(2) . . ?
C5 C6 N1 113.9(2) . . ?
C5 C6 H6A 111(2) . . ?
N1 C6 H6A 109(2) . . ?
C5 C6 H6B 110.1(19) . . ?
N1 C6 H6B 105(2) . . ?
H6A C6 H6B 107(3) . . ?
N1 C7 C7 111.3(3) . 2_656 ?
N1 C7 H7A 105(2) . . ?
C7 C7 H7A 108(2) 2_656 . ?
N1 C7 H7B 108(2) . . ?
C7 C7 H7B 110(2) 2_656 . ?
H7A C7 H7B 113(3) . . ?
N1 C15 H15A 106(2) . . ?
N1 C15 H15B 105(2) . . ?
H15A C15 H15B 116(3) . . ?
N1 C15 H15C 101(2) . . ?
H15A C15 H15C 112(3) . . ?
H15B C15 H15C 115(3) . . ?
C1 C16 H16A 115(2) . . ?
C1 C16 H16B 112(2) . . ?
H16A C16 H16B 101(3) . . ?
C1 C16 H16C 112(3) . . ?
H16A C16 H16C 107(3) . . ?
H16B C16 H16C 110(3) . . ?
H1WA O1W H1WB 105(4) . . ?
O14 Cl1 O13 110.80(14) . . ?
O14 Cl1 O12 110.28(16) . . ?
O13 Cl1 O12 109.85(15) . . ?
O14 Cl1 O11 109.24(14) . . ?
O13 Cl1 O11 108.72(12) . . ?
O12 Cl1 O11 107.87(14) . . ?

loop_
_geom_bond_atom_site_label_1
_geom_bond_atom_site_label_2
_geom_bond_distance
_geom_bond_site_symmetry_2
_geom_bond_publ_flag
O1 C4 1.344(3) . ?
O1 H1O 0.72(4) . ?
O2 C3 1.258(3) . ?
O3 C1 1.345(3) . ?
O3 C5 1.364(3) . ?
N1 C7 1.495(3) . ?
N1 C15 1.501(4) . ?
N1 C6 1.505(3) . ?
N1 H1N 0.88(3) . ?
C1 C2 1.351(4) . ?
C1 C16 1.480(4) . ?
C2 C3 1.415(4) . ?
C2 H2 0.87(3) . ?
C3 C4 1.454(4) . ?
C4 C5 1.347(4) . ?
C5 C6 1.490(4) . ?
C6 H6A 0.93(3) . ?
C6 H6B 0.94(3) . ?
C7 C7 1.517(5) 2_656 ?
C7 H7A 0.95(3) . ?
C7 H7B 0.94(3) . ?
C15 H15A 0.96(4) . ?
C15 H15B 0.94(4) . ?
C15 H15C 0.92(4) . ?
C16 H16A 1.00(4) . ?
C16 H16B 0.97(4) . ?
C16 H16C 0.85(4) . ?
O1W H1WA 0.90(5) . ?
O1W H1WB 0.74(5) . ?
Cl1 O14 1.421(2) . ?
Cl1 O13 1.428(2) . ?
Cl1 O12 1.435(2) . ?
Cl1 O11 1.457(2) . ?
